data_9005668
loop_
_publ_author_name
'Bosi, F.'
'Lucchesi, S.'
'Reznitskii, L.'

_publ_section_title
;
 Crystal chemistry of the dravite-chromdravite series
 Note: Tourmaline TMt3c
;
_journal_name_full 'European Journal of Mineralogy'
_journal_page_first 345
_journal_page_last 352
_journal_paper_doi 10.1127/0935-1221/2004/0016-0345
_journal_volume 16
_journal_year 2004
_chemical_compound_source 'Sludyanka crystalline complex, Lake Baikal, Russia'
_chemical_formula_sum
;Al2.856 B3 Ca0.043 Cr3.372 F0.361 Fe0.027 H2.937 K0.027 Mg2.085 Na0.842
 O30.639 Si5.868 Ti0.003 V0.783 Zn0.009
;
_chemical_name_mineral Chromdravite
_space_group_IT_number 160
_symmetry_space_group_name_Hall 'R 3 -2"'
_symmetry_space_group_name_H-M 'R 3 m :H'
_cell_angle_alpha 90
_cell_angle_beta 90
_cell_angle_gamma 120
_cell_formula_units_Z 3
_cell_length_a 16.0299
_cell_length_b 16.0299
_cell_length_c 7.3056
_cell_volume 1625.729
_database_code_amcsd 0007059
_exptl_crystal_density_diffrn 3.262
_cod_original_sg_symbol_H-M 'R 3 m'
_cod_original_formula_sum
;Na.842 Ca.043 K.027 Cr3.372 V.783 Mg2.085 Al2.856 Fe.027 Zn.009 Ti.003
 Si5.868 B3 O30.639 F.361 H2.937
;
_cod_database_code 9005668

loop_
_space_group_symop_operation_xyz
x,y,z
2/3+x,1/3+y,1/3+z
1/3+x,2/3+y,2/3+z
x,x-y,z
2/3+x,1/3+x-y,1/3+z
1/3+x,2/3+x-y,2/3+z
-y,-x,z
2/3-y,1/3-x,1/3+z
1/3-y,2/3-x,2/3+z
-x+y,y,z
2/3-x+y,1/3+y,1/3+z
1/3-x+y,2/3+y,2/3+z
-y,x-y,z
2/3-y,1/3+x-y,1/3+z
1/3-y,2/3+x-y,2/3+z
-x+y,-x,z
2/3-x+y,1/3-x,1/3+z
1/3-x+y,2/3-x,2/3+z

loop_
_atom_site_label
_atom_site_fract_x
_atom_site_fract_y
_atom_site_fract_z
_atom_site_occupancy
_atom_site_U_iso_or_equiv
_atom_site_type_symbol
_atom_site_attached_hydrogens
NaX 0.00000 0.00000 0.22370 0.84200 0.01860 Na 0
CaX 0.00000 0.00000 0.22370 0.04300 0.01860 Ca 0
KX 0.00000 0.00000 0.22370 0.02700 0.01860 K 0
CrY 0.12337 0.06168 0.63710 0.58000 0.00450 Cr 0
V3+Y 0.12337 0.06168 0.63710 0.26100 0.00450 V 0
MgY 0.12337 0.06168 0.63710 0.12100 0.00450 Mg 0
AlY 0.12337 0.06168 0.63710 0.02800 0.00450 Al 0
Fe2+Y 0.12337 0.06168 0.63710 0.00700 0.00450 Fe 0
ZnY 0.12337 0.06168 0.63710 0.00300 0.00450 Zn 0
Ti4+Y 0.12337 0.06168 0.63710 0.00100 0.00450 Ti 0
AlZ 0.29791 0.26194 0.60892 0.44000 0.00550 Al 0
MgZ 0.29791 0.26194 0.60892 0.28700 0.00550 Mg 0
CrZ 0.29791 0.26194 0.60892 0.27200 0.00550 Cr 0
Fe2+Z 0.29791 0.26194 0.60892 0.00100 0.00550 Fe 0
SiT 0.19027 0.18858 0.00000 0.97800 0.00400 Si 0
AlT 0.19027 0.18858 0.00000 0.02200 0.00400 Al 0
B 0.11000 0.22000 0.45430 1.00000 0.00540 B 0
O1W 0.00000 0.00000 0.76540 0.63900 0.00620 O 0
F1W 0.00000 0.00000 0.76540 0.36100 0.00620 F 0
O2 0.06041 0.12082 0.48870 1.00000 0.00680 O 0
O-H3V 0.25700 0.12850 0.50970 0.97900 0.01000 O 1
O3V 0.25700 0.12850 0.50970 0.02100 0.01000 O 0
O4 0.09276 0.18552 0.07180 1.00000 0.00980 O 0
O5 0.18290 0.09145 0.09180 1.00000 0.00880 O 0
O6 0.19186 0.18238 0.77930 1.00000 0.00730 O 0
O7 0.28339 0.28328 0.07370 1.00000 0.00870 O 0
O8 0.20787 0.26860 0.43800 1.00000 0.01030 O 0

loop_
_cod_changelog_entry_id
_cod_changelog_entry_author
_cod_changelog_entry_date
_cod_changelog_entry_text
1
;cod-tools version 3.8.0
Id: cif_guess_AMCSD_atom_types 9581 2023-05-17 12:35:41Z saulius
;
2023-05-23T09:18:46+03:00
;Derived atom types and hydrogen counts
from atom names that follow the AMCSD naming convention
(Wat == water, O-H == hydroxyl).
;

loop_
_cod_related_entry_id
_cod_related_entry_database
_cod_related_entry_code
1 AMCSD 0007059
